data_7109298
loop_
_publ_author_name
'Chao Shi'
'Huibin Sun'
'Qibai Jiang'
'Qiang Zhao'
'Jingxia Wang'
'Wei Huang'
'Hong Yan'

_publ_section_title
;
 Carborane tuning of photophysical properties of phosphorescent
 iridium(III) complexes
;
_journal_name_full Chem.Commun.
_journal_page_first 4746
_journal_paper_doi 10.1039/c3cc40996a
_journal_volume 49
_journal_year 2013
_chemical_formula_sum 'C64 H90 B40 Cl6 Ir2 N4 O5'
_chemical_formula_weight 2024.90
_chemical_name_systematic
;
?
;
_space_group_IT_number 14
_symmetry_cell_setting monoclinic
_symmetry_space_group_name_Hall '-P 2ybc'
_symmetry_space_group_name_H-M 'P 1 21/c 1'
_atom_sites_solution_hydrogens geom
_atom_sites_solution_primary direct
_atom_sites_solution_secondary difmap
_audit_creation_method SHELXL-97
_cell_angle_alpha 90.00
_cell_angle_beta 113.219(3)
_cell_angle_gamma 90.00
_cell_formula_units_Z 2
_cell_length_a 17.2631(15)
_cell_length_b 15.3262(13)
_cell_length_c 19.1351(16)
_cell_measurement_temperature 291(2)
_cell_volume 4652.7(7)
_computing_structure_refinement 'SHELXL-97 (Sheldrick, 1997)'
_computing_structure_solution 'SHELXS-97 (Sheldrick, 1990)'
_diffrn_ambient_temperature 291(2)
_diffrn_measured_fraction_theta_full 1.000
_diffrn_measured_fraction_theta_max 1.000
_diffrn_measurement_device_type 'CCD area detector'
_diffrn_radiation_monochromator graphite
_diffrn_radiation_source 'fine-focus sealed tube'
_diffrn_radiation_type MoK\a
_diffrn_radiation_wavelength 0.71073
_diffrn_reflns_av_R_equivalents 0.0815
_diffrn_reflns_av_sigmaI/netI 0.0783
_diffrn_reflns_limit_h_max 21
_diffrn_reflns_limit_h_min -21
_diffrn_reflns_limit_k_max 18
_diffrn_reflns_limit_k_min -18
_diffrn_reflns_limit_l_max 21
_diffrn_reflns_limit_l_min -23
_diffrn_reflns_number 37239
_diffrn_reflns_theta_full 26.00
_diffrn_reflns_theta_max 26.00
_diffrn_reflns_theta_min 1.28
_exptl_absorpt_coefficient_mu 3.076
_exptl_absorpt_correction_T_max 0.5510
_exptl_absorpt_correction_T_min 0.4796
_exptl_absorpt_correction_type multi-scan
_exptl_absorpt_process_details sadabs
_exptl_crystal_density_diffrn 1.445
_exptl_crystal_density_method 'not measured'
_exptl_crystal_F_000 1996
_exptl_crystal_size_max 0.28
_exptl_crystal_size_mid 0.24
_exptl_crystal_size_min 0.22
_refine_diff_density_max 1.833
_refine_diff_density_min -1.346
_refine_diff_density_rms 0.133
_refine_ls_extinction_method none
_refine_ls_goodness_of_fit_ref 1.015
_refine_ls_hydrogen_treatment constr
_refine_ls_matrix_type fullcycle
_refine_ls_number_parameters 597
_refine_ls_number_reflns 9144
_refine_ls_number_restraints 0
_refine_ls_restrained_S_all 1.015
_refine_ls_R_factor_all 0.0717
_refine_ls_R_factor_gt 0.0510
_refine_ls_shift/su_max 0.000
_refine_ls_shift/su_mean 0.000
_refine_ls_structure_factor_coef Fsqd
_refine_ls_weighting_details 'calc w=1/[\s^2^(Fo^2^)+(0.05P)^2^+1.99P] where P=(Fo^2^+2Fc^2^)/3'
_refine_ls_weighting_scheme calc
_refine_ls_wR_factor_gt 0.0989
_refine_ls_wR_factor_ref 0.1031
_reflns_number_gt 6605
_reflns_number_total 9144
_reflns_threshold_expression >2sigma(I)
_cod_data_source_file c3cc40996a.txt
_cod_data_source_block 2a
_cod_original_sg_symbol_H-M p2(1)/c
_cod_database_code 7109298

loop_
_symmetry_equiv_pos_as_xyz
'x, y, z'
'-x, y+1/2, -z+1/2'
'-x, -y, -z'
'x, -y-1/2, z-1/2'

loop_
_atom_site_label
_atom_site_type_symbol
_atom_site_fract_x
_atom_site_fract_y
_atom_site_fract_z
_atom_site_U_iso_or_equiv
_atom_site_adp_type
_atom_site_occupancy
_atom_site_symmetry_multiplicity
_atom_site_calc_flag
_atom_site_refinement_flags
_atom_site_disorder_assembly
_atom_site_disorder_group
B1 B 0.3255(4) 0.1867(5) 0.5314(4) 0.0432(17) Uani 1 1 d . . .
H1X H 0.3522 0.1373 0.5055 0.052 Uiso 1 1 calc R . .
B2 B 0.2378(4) 0.1636(5) 0.5547(4) 0.0426(17) Uani 1 1 d . . .
H2X H 0.2057 0.1000 0.5447 0.051 Uiso 1 1 calc R . .
B3 B 0.1747(5) 0.2629(5) 0.5382(4) 0.0501(19) Uani 1 1 d . . .
H3X H 0.1057 0.2612 0.5189 0.060 Uiso 1 1 calc R . .
B4 B 0.2278(4) 0.3459(5) 0.5096(4) 0.0472(18) Uani 1 1 d . . .
H4X H 0.1936 0.3998 0.4723 0.057 Uiso 1 1 calc R . .
B5 B 0.3143(4) 0.2930(4) 0.5041(4) 0.0425(17) Uani 1 1 d . . .
H5X H 0.3323 0.3142 0.4576 0.051 Uiso 1 1 calc R . .
B6 B 0.3878(5) 0.2628(5) 0.5976(4) 0.0493(19) Uani 1 1 d . . .
H6X H 0.4567 0.2639 0.6157 0.059 Uiso 1 1 calc R . .
B7 B 0.3437(4) 0.1791(5) 0.6286(4) 0.0479(18) Uani 1 1 d . . .
H7X H 0.3818 0.1268 0.6657 0.057 Uiso 1 1 calc R . .
B8 B 0.2531(4) 0.2257(4) 0.6345(4) 0.0440(17) Uani 1 1 d . . .
H8X H 0.2343 0.2006 0.6793 0.053 Uiso 1 1 calc R . .
B9 B 0.3396(4) 0.3571(5) 0.5900(4) 0.0452(18) Uani 1 1 d . . .
H9X H 0.3790 0.4162 0.6049 0.054 Uiso 1 1 calc R . .
B10 B 0.2377(5) 0.3433(5) 0.6026(4) 0.0500(19) Uani 1 1 d . . .
H10X H 0.2072 0.3948 0.6227 0.060 Uiso 1 1 calc R . .
B11 B -0.2985(5) 0.1117(5) 0.2530(4) 0.0498(19) Uani 1 1 d . . .
H11X H -0.2711 0.1360 0.3118 0.060 Uiso 1 1 calc R . .
B12 B -0.3295(4) 0.0033(4) 0.2326(4) 0.0454(19) Uani 1 1 d . . .
H12X H -0.3219 -0.0457 0.2768 0.055 Uiso 1 1 calc R . .
B13 B -0.3110(4) -0.0299(5) 0.1478(4) 0.0454(18) Uani 1 1 d . . .
H13X H -0.2940 -0.0966 0.1379 0.054 Uiso 1 1 calc R . .
B14 B -0.2698(4) 0.0615(5) 0.1227(4) 0.0509(19) Uani 1 1 d . . .
H14X H -0.2253 0.0539 0.0948 0.061 Uiso 1 1 calc R . .
B15 B -0.2608(5) 0.1405(5) 0.1866(4) 0.052(2) Uani 1 1 d . . .
H15X H -0.2055 0.1833 0.2009 0.062 Uiso 1 1 calc R . .
B16 B -0.3641(5) 0.1754(5) 0.1798(4) 0.055(2) Uani 1 1 d . . .
H16X H -0.3794 0.2425 0.1905 0.066 Uiso 1 1 calc R . .
B17 B -0.4094(5) 0.0909(5) 0.2095(4) 0.052(2) Uani 1 1 d . . .
H17X H -0.4533 0.1012 0.2377 0.063 Uiso 1 1 calc R . .
B18 B -0.4180(5) 0.0061(5) 0.1465(5) 0.050(2) Uani 1 1 d . . .
H18X H -0.4711 -0.0389 0.1359 0.060 Uiso 1 1 calc R . .
B19 B -0.3772(4) 0.0358(5) 0.0727(5) 0.051(2) Uani 1 1 d . . .
H19X H -0.4003 0.0102 0.0143 0.061 Uiso 1 1 calc R . .
B20 B -0.3524(4) 0.1552(5) 0.1001(4) 0.054(2) Uani 1 1 d . . .
H20X H -0.3621 0.2098 0.0602 0.065 Uiso 1 1 calc R . .
C1 C -0.0172(4) 0.0136(4) 0.1001(3) 0.0383(13) Uani 1 1 d . . .
H1 H -0.0230 -0.0467 0.0964 0.046 Uiso 1 1 calc R . .
C2 C -0.0595(3) 0.0652(4) 0.0363(3) 0.0430(15) Uani 1 1 d . . .
H2 H -0.0927 0.0395 -0.0099 0.052 Uiso 1 1 calc R . .
C3 C -0.0514(3) 0.1555(4) 0.0423(3) 0.0441(15) Uani 1 1 d . . .
H3 H -0.0794 0.1908 0.0003 0.053 Uiso 1 1 calc R . .
C4 C -0.0007(3) 0.1923(4) 0.1119(3) 0.0407(14) Uani 1 1 d . . .
H4 H 0.0052 0.2526 0.1162 0.049 Uiso 1 1 calc R . .
C5 C 0.0413(4) 0.1402(4) 0.1752(3) 0.0426(15) Uani 1 1 d . . .
C6 C 0.0893(3) 0.1658(4) 0.2503(3) 0.0429(15) Uani 1 1 d . . .
C7 C 0.1093(3) 0.2546(4) 0.2686(3) 0.0453(16) Uani 1 1 d . . .
H7 H 0.0916 0.2970 0.2308 0.054 Uiso 1 1 calc R . .
C8 C 0.1559(3) 0.2774(4) 0.3439(3) 0.0397(14) Uani 1 1 d . . .
H8 H 0.1695 0.3357 0.3563 0.048 Uiso 1 1 calc R . .
C9 C 0.1824(3) 0.2151(4) 0.4006(3) 0.0449(15) Uani 1 1 d . . .
C10 C 0.1620(4) 0.1279(4) 0.3830(4) 0.0456(15) Uani 1 1 d . . .
H10 H 0.1796 0.0857 0.4210 0.055 Uiso 1 1 calc R . .
C11 C 0.1142(4) 0.1039(4) 0.3067(3) 0.0400(14) Uani 1 1 d . . .
C12 C 0.2196(4) -0.1036(4) 0.4009(4) 0.0489(16) Uani 1 1 d . . .
H12 H 0.2538 -0.0993 0.3737 0.059 Uiso 1 1 calc R . .
C13 C 0.2527(4) -0.1375(4) 0.4745(3) 0.0459(15) Uani 1 1 d . . .
H13 H 0.3078 -0.1583 0.4955 0.055 Uiso 1 1 calc R . .
C14 C 0.2015(3) -0.1398(4) 0.5165(3) 0.0448(15) Uani 1 1 d . . .
H14 H 0.2230 -0.1609 0.5662 0.054 Uiso 1 1 calc R . .
C15 C 0.1191(4) -0.1106(4) 0.4835(3) 0.0451(15) Uani 1 1 d . . .
H15 H 0.0856 -0.1119 0.5114 0.054 Uiso 1 1 calc R . .
C16 C 0.0857(4) -0.0793(4) 0.4094(3) 0.0439(15) Uani 1 1 d . . .
C17 C 0.0023(3) -0.0441(4) 0.3635(3) 0.0430(15) Uani 1 1 d . . .
C18 C -0.0647(3) -0.0463(4) 0.3865(3) 0.0412(14) Uani 1 1 d . . .
H18 H -0.0565 -0.0659 0.4349 0.049 Uiso 1 1 calc R . .
C19 C -0.1457(4) -0.0184(4) 0.3353(3) 0.0456(15) Uani 1 1 d . . .
H19 H -0.1914 -0.0227 0.3493 0.055 Uiso 1 1 calc R . .
C20 C -0.1571(4) 0.0149(4) 0.2651(3) 0.0440(14) Uani 1 1 d . . .
C21 C -0.0901(3) 0.0182(4) 0.2424(3) 0.0400(14) Uani 1 1 d . . .
H21 H -0.0981 0.0402 0.1947 0.048 Uiso 1 1 calc R . .
C22 C -0.0107(4) -0.0116(4) 0.2911(3) 0.0409(14) Uani 1 1 d . . .
C23 C 0.2324(3) 0.2393(3) 0.4843(3) 0.0386(14) Uani 1 1 d . . .
C24 C 0.3377(4) 0.2899(4) 0.6570(4) 0.0468(15) Uani 1 1 d . . .
H24A H 0.3741 0.3051 0.7081 0.056 Uiso 1 1 d R . .
C25 C -0.2476(3) 0.0469(4) 0.2136(3) 0.0455(15) Uani 1 1 d . . .
C26 C -0.4345(4) 0.1072(4) 0.1091(3) 0.0476(16) Uani 1 1 d . . .
H26A H -0.4891 0.1286 0.0766 0.057 Uiso 1 1 d R . .
C27 C 0.2951(3) -0.0806(4) 0.2001(3) 0.0476(16) Uani 1 1 d . . .
H27A H 0.3305 -0.0350 0.2306 0.071 Uiso 1 1 calc R . .
H27B H 0.2802 -0.0679 0.1472 0.071 Uiso 1 1 calc R . .
H27C H 0.3248 -0.1351 0.2125 0.071 Uiso 1 1 calc R . .
C28 C 0.2146(4) -0.0868(4) 0.2159(4) 0.0505(16) Uani 1 1 d . . .
C29 C 0.1707(3) -0.1572(4) 0.1750(3) 0.0422(15) Uani 1 1 d . . .
H29 H 0.1901 -0.1876 0.1431 0.051 Uiso 1 1 calc R . .
C30 C 0.0970(3) -0.1822(4) 0.1820(3) 0.0378(14) Uani 1 1 d . . .
C31 C 0.0511(3) -0.2625(4) 0.1386(3) 0.0464(16) Uani 1 1 d . . .
H31A H 0.0594 -0.3101 0.1734 0.070 Uiso 1 1 calc R . .
H31B H 0.0730 -0.2780 0.1013 0.070 Uiso 1 1 calc R . .
H31C H -0.0080 -0.2501 0.1137 0.070 Uiso 1 1 calc R . .
C32A C 0.4508(17) 0.1100(12) 0.4107(14) 0.058(8) Uani 0.50 1 d P A 1
H32A H 0.3926 0.0937 0.4010 0.069 Uiso 0.50 1 calc PR A 1
C32B C 0.4528(14) 0.1218(11) 0.4090(11) 0.042(6) Uani 0.50 1 d P B 2
H32B H 0.3926 0.1198 0.3761 0.051 Uiso 0.50 1 calc PR B 2
Cl1 Cl 0.5098(4) 0.0182(5) 0.4145(3) 0.049(2) Uani 0.50 1 d P A 1
Cl2 Cl 0.4962(2) 0.1653(2) 0.49751(19) 0.0507(10) Uani 0.50 1 d P A 1
Cl3 Cl 0.4531(2) 0.1827(2) 0.34097(18) 0.0513(8) Uani 0.50 1 d P A 1
Cl1' Cl 0.5057(4) 0.0229(5) 0.4139(4) 0.058(3) Uani 0.50 1 d P B 2
Cl2' Cl 0.4733(2) 0.1344(2) 0.5048(2) 0.0521(10) Uani 0.50 1 d P B 2
Cl3' Cl 0.50984(19) 0.2004(2) 0.38121(19) 0.0530(8) Uani 0.50 1 d P B 2
Ir1 Ir 0.088084(13) -0.018148(15) 0.265370(12) 0.03403(9) Uani 1 1 d . . .
N1 N 0.0334(3) 0.0509(3) 0.1691(3) 0.0412(12) Uani 1 1 d . . .
N2 N 0.1355(3) -0.0759(3) 0.3674(3) 0.0402(12) Uani 1 1 d . . .
O1 O 0.2054(2) -0.0243(3) 0.2545(2) 0.0463(10) Uani 1 1 d . . .
O2 O 0.0549(2) -0.1412(2) 0.2133(2) 0.0412(10) Uani 1 1 d . . .
O1W O 0.4752(12) -0.1670(13) 0.2593(13) 0.062(7) Uani 0.20 1 d P . .
H1E H 0.4265 -0.1440 0.2437 0.075 Uiso 0.20 1 d PR . .
H1F H 0.4753 -0.2077 0.2292 0.075 Uiso 0.20 1 d PR . .
O2W O 0.3051(8) -0.0315(8) 0.0440(7) 0.043(3) Uani 0.30 1 d P . .
H2E H 0.3020 -0.0458 0.0858 0.052 Uiso 0.30 1 d PR . .
H2F H 0.3111 -0.0771 0.0214 0.052 Uiso 0.30 1 d PR . .

loop_
_atom_site_aniso_label
_atom_site_aniso_U_11
_atom_site_aniso_U_22
_atom_site_aniso_U_33
_atom_site_aniso_U_23
_atom_site_aniso_U_13
_atom_site_aniso_U_12
B1 0.038(4) 0.040(4) 0.051(5) 0.003(3) 0.017(3) -0.001(3)
B2 0.048(4) 0.036(4) 0.043(4) 0.001(3) 0.017(3) -0.005(3)
B3 0.040(4) 0.063(5) 0.043(5) 0.002(4) 0.011(4) -0.001(4)
B4 0.047(4) 0.038(4) 0.051(5) 0.003(3) 0.014(4) -0.002(3)
B5 0.042(4) 0.041(4) 0.034(4) 0.008(3) 0.004(3) -0.005(3)
B6 0.046(4) 0.046(5) 0.045(5) 0.002(3) 0.005(4) 0.000(3)
B7 0.047(4) 0.050(5) 0.040(4) 0.007(3) 0.011(4) 0.009(3)
B8 0.048(4) 0.037(4) 0.040(4) -0.005(3) 0.009(3) -0.001(3)
B9 0.052(4) 0.035(4) 0.044(4) -0.005(3) 0.015(4) -0.007(3)
B10 0.052(4) 0.043(4) 0.053(5) -0.011(4) 0.019(4) -0.001(4)
B11 0.055(4) 0.047(5) 0.042(4) -0.005(3) 0.014(4) 0.007(4)
B12 0.043(4) 0.040(5) 0.051(5) -0.007(3) 0.017(3) 0.008(3)
B13 0.045(4) 0.054(5) 0.032(4) -0.009(3) 0.010(3) -0.007(4)
B14 0.041(4) 0.059(5) 0.048(5) -0.008(4) 0.013(4) -0.010(4)
B15 0.046(4) 0.047(5) 0.050(5) -0.010(4) 0.004(4) 0.003(4)
B16 0.047(4) 0.050(5) 0.054(5) -0.002(4) 0.004(4) 0.003(4)
B17 0.047(4) 0.057(5) 0.044(4) 0.011(4) 0.009(4) 0.018(4)
B18 0.039(4) 0.046(5) 0.056(5) 0.005(4) 0.009(3) -0.002(3)
B19 0.045(4) 0.041(5) 0.052(5) 0.000(3) 0.005(4) -0.009(3)
B20 0.046(4) 0.053(5) 0.050(5) -0.001(4) 0.004(4) -0.015(4)
C1 0.048(3) 0.032(3) 0.037(3) -0.002(3) 0.020(3) 0.004(3)
C2 0.046(3) 0.038(4) 0.038(3) 0.002(3) 0.008(3) 0.004(3)
C3 0.043(3) 0.041(4) 0.041(4) 0.003(3) 0.008(3) -0.006(3)
C4 0.042(3) 0.042(4) 0.037(3) 0.005(3) 0.014(3) -0.006(3)
C5 0.052(4) 0.040(4) 0.034(3) 0.006(3) 0.014(3) -0.008(3)
C6 0.046(3) 0.047(4) 0.032(4) 0.000(3) 0.011(3) -0.010(3)
C7 0.047(4) 0.041(4) 0.043(4) -0.006(3) 0.013(3) 0.012(3)
C8 0.043(3) 0.040(3) 0.033(3) 0.004(3) 0.012(3) -0.010(3)
C9 0.041(3) 0.038(4) 0.051(4) 0.001(3) 0.012(3) -0.013(3)
C10 0.047(4) 0.032(3) 0.053(4) 0.004(3) 0.015(3) 0.000(3)
C11 0.045(3) 0.046(4) 0.033(4) -0.001(3) 0.020(3) -0.002(3)
C12 0.042(4) 0.047(4) 0.057(4) 0.005(3) 0.019(3) 0.009(3)
C13 0.046(3) 0.053(4) 0.034(3) -0.004(3) 0.011(3) -0.005(3)
C14 0.038(3) 0.045(4) 0.042(4) -0.006(3) 0.006(3) -0.012(3)
C15 0.049(4) 0.037(3) 0.045(4) 0.014(3) 0.014(3) 0.008(3)
C16 0.045(3) 0.036(3) 0.051(4) 0.012(3) 0.019(3) 0.006(3)
C17 0.035(3) 0.050(4) 0.036(4) -0.004(3) 0.006(3) -0.003(3)
C18 0.050(3) 0.038(3) 0.034(3) -0.008(3) 0.015(3) 0.008(3)
C19 0.043(3) 0.046(4) 0.046(4) 0.009(3) 0.017(3) 0.005(3)
C20 0.045(3) 0.038(3) 0.044(4) 0.000(3) 0.011(3) -0.005(3)
C21 0.053(3) 0.031(3) 0.031(3) -0.004(3) 0.011(3) 0.006(3)
C22 0.046(3) 0.036(3) 0.038(3) -0.004(3) 0.014(3) 0.004(3)
C23 0.040(3) 0.029(3) 0.041(4) 0.006(3) 0.010(3) -0.001(3)
C24 0.046(3) 0.047(4) 0.044(4) 0.001(3) 0.014(3) -0.003(3)
C25 0.042(3) 0.034(3) 0.051(4) -0.015(3) 0.009(3) -0.002(3)
C26 0.046(4) 0.043(4) 0.043(4) 0.005(3) 0.007(3) 0.003(3)
C27 0.041(3) 0.039(4) 0.053(4) -0.002(3) 0.008(3) 0.010(3)
C28 0.044(4) 0.053(4) 0.048(4) 0.007(3) 0.011(3) 0.004(3)
C29 0.046(3) 0.045(4) 0.035(3) -0.001(3) 0.016(3) 0.006(3)
C30 0.046(3) 0.042(4) 0.026(3) 0.006(3) 0.015(3) -0.002(3)
C31 0.047(3) 0.044(4) 0.042(4) 0.006(3) 0.010(3) 0.012(3)
C32A 0.060(18) 0.041(10) 0.070(18) 0.032(10) 0.024(14) 0.008(10)
C32B 0.035(13) 0.051(10) 0.036(12) -0.032(8) 0.009(10) -0.016(9)
Cl1 0.044(3) 0.040(4) 0.037(3) 0.003(3) -0.012(2) -0.016(3)
Cl2 0.056(2) 0.043(2) 0.050(2) -0.0038(15) 0.0163(17) 0.0109(16)
Cl3 0.0499(18) 0.0482(19) 0.049(2) 0.0083(16) 0.0124(16) -0.0101(16)
Cl1' 0.050(4) 0.062(5) 0.088(6) -0.010(4) 0.055(4) -0.003(4)
Cl2' 0.0464(18) 0.060(2) 0.051(2) -0.0006(17) 0.0198(17) 0.0152(19)
Cl3' 0.0445(17) 0.051(2) 0.052(2) 0.0079(16) 0.0066(16) 0.0112(15)
Ir1 0.03413(12) 0.03710(13) 0.03070(13) 0.00874(11) 0.01262(9) -0.00902(11)
N1 0.049(3) 0.036(3) 0.029(3) 0.002(2) 0.005(2) -0.001(2)
N2 0.040(3) 0.037(3) 0.037(3) -0.002(2) 0.007(2) -0.002(2)
O1 0.039(2) 0.047(3) 0.050(3) -0.009(2) 0.015(2) -0.005(2)
O2 0.035(2) 0.045(3) 0.038(2) -0.0059(19) 0.0086(19) 0.0043(18)
O1W 0.045(12) 0.038(13) 0.076(17) 0.022(12) -0.006(11) 0.003(10)
O2W 0.056(8) 0.035(8) 0.036(8) -0.001(6) 0.016(7) 0.004(6)

loop_
_atom_type_symbol
_atom_type_description
_atom_type_scat_dispersion_real
_atom_type_scat_dispersion_imag
_atom_type_scat_source
C C 0.0033 0.0016 'International Tables Vol C Tables 4.2.6.8 and 6.1.1.4'
H H 0.0000 0.0000 'International Tables Vol C Tables 4.2.6.8 and 6.1.1.4'
B B 0.0013 0.0007 'International Tables Vol C Tables 4.2.6.8 and 6.1.1.4'
Ir Ir -1.4442 7.9887 'International Tables Vol C Tables 4.2.6.8 and 6.1.1.4'
N N 0.0061 0.0033 'International Tables Vol C Tables 4.2.6.8 and 6.1.1.4'
O O 0.0106 0.0060 'International Tables Vol C Tables 4.2.6.8 and 6.1.1.4'
Cl Cl 0.1484 0.1585 'International Tables Vol C Tables 4.2.6.8 and 6.1.1.4'

loop_
_geom_angle_atom_site_label_1
_geom_angle_atom_site_label_2
_geom_angle_atom_site_label_3
_geom_angle
B5 B1 C23 54.1(3)
B5 B1 B6 63.0(4)
C23 B1 B6 104.6(5)
B5 B1 B7 109.8(5)
C23 B1 B7 109.1(5)
B6 B1 B7 58.4(4)
B5 B1 B2 105.3(5)
C23 B1 B2 60.5(3)
B6 B1 B2 107.1(5)
B7 B1 B2 62.4(4)
B5 B1 H1X 122.7
C23 B1 H1X 124.3
B6 B1 H1X 122.5
B7 B1 H1X 119.7
B2 B1 H1X 121.7
B8 B2 C23 104.9(4)
B8 B2 B1 105.3(5)
C23 B2 B1 57.8(3)
B8 B2 B3 64.3(4)
C23 B2 B3 57.8(3)
B1 B2 B3 107.5(5)
B8 B2 B7 59.2(4)
C23 B2 B7 104.0(4)
B1 B2 B7 58.5(4)
B3 B2 B7 111.8(5)
B8 B2 H2X 122.1
C23 B2 H2X 125.7
B1 B2 H2X 123.8
B3 B2 H2X 118.9
B7 B2 H2X 122.0
C23 B3 B4 58.5(3)
C23 B3 B10 102.6(5)
B4 B3 B10 57.8(4)
C23 B3 B2 58.9(3)
B4 B3 B2 107.7(5)
B10 B3 B2 107.3(5)
C23 B3 B8 99.1(4)
B4 B3 B8 104.9(5)
B10 B3 B8 61.8(4)
B2 B3 B8 55.4(4)
C23 B3 H3X 126.6
B4 B3 H3X 122.4
B10 B3 H3X 122.3
B2 B3 H3X 122.2
B8 B3 H3X 125.7
C23 B4 B10 105.9(5)
C23 B4 B5 53.3(3)
B10 B4 B5 108.4(5)
C23 B4 B3 59.5(3)
B10 B4 B3 61.2(4)
B5 B4 B3 104.2(5)
C23 B4 B9 99.5(4)
B10 B4 B9 61.3(4)
B5 B4 B9 58.7(4)
B3 B4 B9 107.0(5)
C23 B4 H4X 127.2
B10 B4 H4X 119.9
B5 B4 H4X 124.4
B3 B4 H4X 121.8
B9 B4 H4X 124.0
C23 B5 B1 63.1(3)
C23 B5 B4 62.6(3)
B1 B5 B4 115.2(5)
C23 B5 B6 108.9(5)
B1 B5 B6 59.8(4)
B4 B5 B6 110.2(5)
C23 B5 B9 112.3(5)
B1 B5 B9 106.4(5)
B4 B5 B9 66.3(4)
B6 B5 B9 54.2(4)
C23 B5 H5X 118.8
B1 B5 H5X 119.8
B4 B5 H5X 115.8
B6 B5 H5X 124.4
B9 B5 H5X 121.9
B9 B6 B7 114.2(6)
B9 B6 C24 58.7(4)
B7 B6 C24 63.0(4)
B9 B6 B1 112.1(5)
B7 B6 B1 61.3(4)
C24 B6 B1 108.2(5)
B9 B6 B5 63.4(4)
B7 B6 B5 107.5(5)
C24 B6 B5 104.6(4)
B1 B6 B5 57.2(4)
B9 B6 H6X 117.4
B7 B6 H6X 118.5
C24 B6 H6X 123.3
B1 B6 H6X 121.3
B5 B6 H6X 124.1
B6 B7 B8 104.2(5)
B6 B7 B1 60.2(4)
B8 B7 B1 104.3(5)
B6 B7 C24 58.9(4)
B8 B7 C24 55.9(3)
B1 B7 C24 104.4(4)
B6 B7 B2 105.9(5)
B8 B7 B2 57.5(4)
B1 B7 B2 59.1(4)
C24 B7 B2 101.4(4)
B6 B7 H7X 122.2
B8 B7 H7X 125.0
B1 B7 H7X 122.8
C24 B7 H7X 125.7
B2 B7 H7X 124.4
C24 B8 B2 111.5(5)
C24 B8 B7 63.1(3)
B2 B8 B7 63.3(4)
C24 B8 B10 61.2(3)
B2 B8 B10 106.7(5)
B7 B8 B10 112.5(5)
C24 B8 B3 106.9(5)
B2 B8 B3 60.3(4)
B7 B8 B3 111.8(5)
B10 B8 B3 56.1(4)
C24 B8 H8X 120.1
B2 B8 H8X 120.5
B7 B8 H8X 116.8
B10 B8 H8X 122.6
B3 B8 H8X 123.1
B6 B9 C24 63.2(4)
B6 B9 B5 62.5(4)
C24 B9 B5 107.1(4)
B6 B9 B10 110.9(5)
C24 B9 B10 61.7(3)
B5 B9 B10 98.7(5)
B6 B9 B4 107.6(5)
C24 B9 B4 103.9(4)
B5 B9 B4 55.0(4)
B10 B9 B4 53.4(4)
B6 B9 H9X 117.4
C24 B9 H9X 120.7
B5 B9 H9X 125.7
B10 B9 H9X 125.0
B4 B9 H9X 126.7
B4 B10 B3 61.0(4)
B4 B10 C24 106.7(5)
B3 B10 C24 105.5(5)
B4 B10 B9 65.3(4)
B3 B10 B9 109.7(5)
C24 B10 B9 53.1(3)
B4 B10 B8 107.5(5)
B3 B10 B8 62.1(4)
C24 B10 B8 53.5(3)
B9 B10 B8 97.4(5)
B4 B10 H10X 118.7
B3 B10 H10X 119.5
C24 B10 H10X 126.8
B9 B10 H10X 124.6
B8 B10 H10X 126.7
C25 B11 B15 53.0(3)
C25 B11 B16 105.2(5)
B15 B11 B16 64.3(5)
C25 B11 B12 60.5(4)
B15 B11 B12 104.7(6)
B16 B11 B12 108.3(5)
C25 B11 B17 109.7(5)
B15 B11 B17 110.7(6)
B16 B11 B17 58.8(4)
B12 B11 B17 63.1(4)
C25 B11 H11X 124.5
B15 B11 H11X 122.8
B16 B11 H11X 121.4
B12 B11 H11X 121.5
B17 B11 H11X 119.0
C25 B12 B11 58.2(3)
C25 B12 B18 106.0(5)
B11 B12 B18 105.4(5)
C25 B12 B13 58.8(3)
B11 B12 B13 108.4(6)
B18 B12 B13 64.4(4)
C25 B12 B17 105.3(5)
B11 B12 B17 59.7(4)
B18 B12 B17 57.8(4)
B13 B12 B17 111.3(5)
C25 B12 H12X 124.5
B11 B12 H12X 123.1
B18 B12 H12X 122.4
B13 B12 H12X 118.6
B17 B12 H12X 122.1
B14 B13 C25 56.3(3)
B14 B13 B19 60.8(4)
C25 B13 B19 102.8(5)
B14 B13 B12 104.7(5)
C25 B13 B12 57.3(3)
B19 B13 B12 106.2(5)
B14 B13 B18 105.3(5)
C25 B13 B18 98.1(4)
B19 B13 B18 60.8(4)
B12 B13 B18 55.4(4)
B14 B13 H13X 122.7
C25 B13 H13X 127.9
B19 B13 H13X 121.5
B12 B13 H13X 124.0
B18 B13 H13X 125.8
C25 B14 B15 54.0(4)
C25 B14 B13 62.9(4)
B15 B14 B13 108.2(6)
C25 B14 B19 107.5(5)
B15 B14 B19 109.3(6)
B13 B14 B19 60.6(4)
C25 B14 B20 100.3(5)
B15 B14 B20 58.7(4)
B13 B14 B20 108.3(5)
B19 B14 B20 61.5(4)
C25 B14 H14X 125.7
B15 B14 H14X 123.1
B13 B14 H14X 119.5
B19 B14 H14X 119.9
B20 B14 H14X 124.1
C25 B15 B14 61.6(4)
C25 B15 B11 63.2(4)
B14 B15 B11 113.8(6)
C25 B15 B20 113.2(5)
B14 B15 B20 68.1(5)
B11 B15 B20 105.3(5)
C25 B15 B16 108.4(5)
B14 B15 B16 110.7(5)
B11 B15 B16 58.3(4)
B20 B15 B16 54.1(4)
C25 B15 H15X 118.9
B14 B15 H15X 115.7
B11 B15 H15X 121.3
B20 B15 H15X 121.1
B16 B15 H15X 124.9
B20 B16 B11 111.5(6)
B20 B16 B17 113.7(6)
B11 B16 B17 62.7(4)
B20 B16 C26 58.4(4)
B11 B16 C26 108.8(5)
B17 B16 C26 62.7(4)
B20 B16 B15 62.3(4)
B11 B16 B15 57.4(4)
B17 B16 B15 108.4(6)
C26 B16 B15 103.9(5)
B20 B16 H16X 118.3
B11 B16 H16X 120.6
B17 B16 H16X 117.8
C26 B16 H16X 123.6
B15 B16 H16X 124.3
B16 B17 B18 105.0(6)
B16 B17 B11 58.5(4)
B18 B17 B11 103.8(5)
B16 B17 C26 59.7(4)
B18 B17 C26 56.5(4)
B11 B17 C26 103.5(5)
B16 B17 B12 103.4(5)
B18 B17 B12 58.3(4)
B11 B17 B12 57.2(4)
C26 B17 B12 101.4(5)
B16 B17 H17X 123.0
B18 B17 H17X 124.0
B11 B17 H17X 124.4
C26 B17 H17X 125.2
B12 B17 H17X 125.5
C26 B18 B17 63.9(4)
C26 B18 B12 111.2(5)
B17 B18 B12 64.0(4)
C26 B18 B19 60.4(3)
B17 B18 B19 112.9(5)
B12 B18 B19 105.6(5)
C26 B18 B13 105.8(5)
B17 B18 B13 112.8(5)
B12 B18 B13 60.2(4)
B19 B18 B13 55.4(4)
C26 B18 H18X 120.6
B17 B18 H18X 115.6
B12 B18 H18X 120.8
B19 B18 H18X 123.4
B13 B18 H18X 123.4
B13 B19 B14 58.6(4)
B13 B19 C26 108.2(5)
B14 B19 C26 106.0(5)
B13 B19 B18 63.8(4)
B14 B19 B18 105.9(5)
C26 B19 B18 54.8(3)
B13 B19 B20 108.8(5)
B14 B19 B20 64.1(4)
C26 B19 B20 53.4(3)
B18 B19 B20 97.8(5)
B13 B19 H19X 119.0
B14 B19 H19X 120.9
C26 B19 H19X 125.3
B18 B19 H19X 126.0
B20 B19 H19X 125.1
B16 B20 C26 64.4(4)
B16 B20 B15 63.6(4)
C26 B20 B15 109.0(5)
B16 B20 B19 109.9(6)
C26 B20 B19 59.8(3)
B15 B20 B19 98.8(5)
B16 B20 B14 106.2(5)
C26 B20 B14 103.3(5)
B15 B20 B14 53.2(4)
B19 B20 B14 54.4(4)
B16 B20 H20X 117.4
C26 B20 H20X 120.4
B15 B20 H20X 125.0
B19 B20 H20X 125.6
B14 B20 H20X 127.7
N1 C1 C2 121.0(5)
N1 C1 H1 119.5
C2 C1 H1 119.5
C3 C2 C1 119.4(6)
C3 C2 H2 120.3
C1 C2 H2 120.3
C2 C3 C4 119.1(6)
C2 C3 H3 120.4
C4 C3 H3 120.4
C5 C4 C3 121.0(6)
C5 C4 H4 119.5
C3 C4 H4 119.5
N1 C5 C4 119.8(5)
N1 C5 C6 111.4(5)
C4 C5 C6 128.7(6)
C11 C6 C5 119.2(6)
C11 C6 C7 120.1(5)
C5 C6 C7 120.7(5)
C8 C7 C6 119.0(6)
C8 C7 H7 120.5
C6 C7 H7 120.5
C9 C8 C7 121.1(6)
C9 C8 H8 119.4
C7 C8 H8 119.4
C8 C9 C10 120.1(6)
C8 C9 C23 121.9(5)
C10 C9 C23 118.0(5)
C9 C10 C11 119.3(6)
C9 C10 H10 120.4
C11 C10 H10 120.4
C6 C11 C10 120.4(6)
C6 C11 Ir1 112.5(4)
C10 C11 Ir1 126.6(4)
C13 C12 N2 120.8(6)
C13 C12 H12 119.6
N2 C12 H12 119.6
C12 C13 C14 119.1(6)
C12 C13 H13 120.5
C14 C13 H13 120.5
C15 C14 C13 119.6(6)
C15 C14 H14 120.2
C13 C14 H14 120.2
C14 C15 C16 121.1(6)
C14 C15 H15 119.4
C16 C15 H15 119.4
C15 C16 N2 120.0(5)
C15 C16 C17 131.0(6)
N2 C16 C17 108.9(5)
C18 C17 C22 119.5(5)
C18 C17 C16 123.0(5)
C22 C17 C16 117.4(5)
C17 C18 C19 119.3(6)
C17 C18 H18 120.3
C19 C18 H18 120.3
C20 C19 C18 120.4(6)
C20 C19 H19 119.8
C18 C19 H19 119.8
C19 C20 C21 120.2(5)
C19 C20 C25 117.0(5)
C21 C20 C25 122.7(5)
C20 C21 C22 120.0(5)
C20 C21 H21 120.0
C22 C21 H21 120.0
C21 C22 C17 120.5(5)
C21 C22 Ir1 125.0(5)
C17 C22 Ir1 114.5(4)
C9 C23 B5 117.8(4)
C9 C23 B1 117.6(4)
B5 C23 B1 62.8(3)
C9 C23 B4 117.1(4)
B5 C23 B4 64.1(3)
B1 C23 B4 116.1(3)
C9 C23 B3 116.9(4)
B5 C23 B3 115.3(4)
B1 C23 B3 115.3(3)
B4 C23 B3 62.0(3)
C9 C23 B2 118.7(4)
B5 C23 B2 113.4(3)
B1 C23 B2 61.8(3)
B4 C23 B2 114.1(3)
B3 C23 B2 63.2(3)
B9 C24 B8 116.7(4)
B9 C24 B6 58.2(3)
B8 C24 B6 107.6(4)
B9 C24 B7 109.4(3)
B8 C24 B7 60.9(3)
B6 C24 B7 58.1(3)
B9 C24 B10 65.2(3)
B8 C24 B10 65.3(3)
B6 C24 B10 109.9(3)
B7 C24 B10 114.0(3)
B9 C24 H24A 115.7
B8 C24 H24A 124.1
B6 C24 H24A 115.6
B7 C24 H24A 116.4
B10 C24 H24A 124.4
B15 C25 C20 119.5(4)
B15 C25 B14 64.4(4)
C20 C25 B14 118.0(4)
B15 C25 B11 63.9(4)
C20 C25 B11 118.0(4)
B14 C25 B11 116.6(4)
B15 C25 B12 114.4(4)
C20 C25 B12 116.4(5)
B14 C25 B12 114.0(4)
B11 C25 B12 61.3(3)
B15 C25 B13 115.1(4)
C20 C25 B13 115.3(4)
B14 C25 B13 60.8(4)
B11 C25 B13 115.3(4)
B12 C25 B13 63.9(3)
B20 C26 B18 116.2(4)
B20 C26 B16 57.3(4)
B18 C26 B16 105.7(4)
B20 C26 B19 66.8(4)
B18 C26 B19 64.9(4)
B16 C26 B19 110.0(3)
B20 C26 B17 108.2(4)
B18 C26 B17 59.6(4)
B16 C26 B17 57.6(4)
B19 C26 B17 113.0(3)
B20 C26 H26A 116.1
B18 C26 H26A 123.3
B16 C26 H26A 119.9
B19 C26 H26A 120.6
B17 C26 H26A 119.8
C28 C27 H27A 109.5
C28 C27 H27B 109.5
H27A C27 H27B 109.5
C28 C27 H27C 109.5
H27A C27 H27C 109.5
H27B C27 H27C 109.5
O1 C28 C29 139.8(6)
O1 C28 C27 113.8(5)
C29 C28 C27 106.0(5)
C28 C29 C30 119.0(6)
C28 C29 H29 120.5
C30 C29 H29 120.5
O2 C30 C29 128.6(5)
O2 C30 C31 112.7(5)
C29 C30 C31 118.1(5)
C30 C31 H31A 109.5
C30 C31 H31B 109.5
H31A C31 H31B 109.5
C30 C31 H31C 109.5
H31A C31 H31C 109.5
H31B C31 H31C 109.5
Cl1 C32A Cl2 108.7(13)
Cl1 C32A Cl3 111.2(15)
Cl2 C32A Cl3 106.2(10)
Cl1 C32A H32A 110.2
Cl2 C32A H32A 110.2
Cl3 C32A H32A 110.2
Cl2' C32B Cl1' 98.9(11)
Cl2' C32B Cl3' 109.7(9)
Cl1' C32B Cl3' 105.4(12)
Cl2' C32B H32B 113.8
Cl1' C32B H32B 113.8
Cl3' C32B H32B 113.8
C22 Ir1 N2 80.7(2)
C22 Ir1 N1 93.6(2)
N2 Ir1 N1 172.52(19)
C22 Ir1 C11 86.3(2)
N2 Ir1 C11 94.9(2)
N1 Ir1 C11 79.7(2)
C22 Ir1 O2 93.67(19)
N2 Ir1 O2 89.76(16)
N1 Ir1 O2 95.53(16)
C11 Ir1 O2 175.24(19)
C22 Ir1 O1 171.76(19)
N2 Ir1 O1 92.08(17)
N1 Ir1 O1 93.17(18)
C11 Ir1 O1 90.33(19)
O2 Ir1 O1 90.33(15)
C5 N1 C1 119.7(5)
C5 N1 Ir1 116.8(4)
C1 N1 Ir1 123.2(4)
C16 N2 C12 119.3(5)
C16 N2 Ir1 118.2(4)
C12 N2 Ir1 122.1(4)
C28 O1 Ir1 116.1(4)
C30 O2 Ir1 124.4(4)
H1E O1W H1F 109.5
H2E O2W H2F 109.5

loop_
_geom_bond_atom_site_label_1
_geom_bond_atom_site_label_2
_geom_bond_distance
B1 B5 1.698(10)
B1 C23 1.704(7)
B1 B6 1.746(10)
B1 B7 1.764(10)
B1 B2 1.774(9)
B1 H1X 1.1000
B2 B8 1.729(10)
B2 C23 1.752(7)
B2 B3 1.826(10)
B2 B7 1.832(9)
B2 H2X 1.1000
B3 C23 1.732(8)
B3 B4 1.775(10)
B3 B10 1.779(10)
B3 B8 1.894(10)
B3 H3X 1.1000
B4 C23 1.715(7)
B4 B10 1.718(10)
B4 B5 1.738(10)
B4 B9 1.944(10)
B4 H4X 1.1000
B5 C23 1.548(7)
B5 B6 1.800(9)
B5 B9 1.814(10)
B5 H5X 1.1000
B6 B9 1.646(10)
B6 B7 1.713(10)
B6 C24 1.729(8)
B6 H6X 1.1000
B7 B8 1.762(10)
B7 C24 1.799(8)
B7 H7X 1.1000
B8 C24 1.669(7)
B8 B10 1.888(10)
B8 H8X 1.1000
B9 C24 1.655(7)
B9 B10 1.878(10)
B9 H9X 1.1000
B10 C24 1.821(7)
B10 H10X 1.1000
B11 C25 1.688(7)
B11 B15 1.698(11)
B11 B16 1.717(10)
B11 B12 1.742(10)
B11 B17 1.790(10)
B11 H11X 1.1000
B12 C25 1.728(8)
B12 B18 1.750(10)
B12 B13 1.845(10)
B12 B17 1.849(10)
B12 H12X 1.1000
B13 B14 1.723(11)
B13 C25 1.756(7)
B13 B19 1.759(10)
B13 B18 1.918(10)
B13 H13X 1.1000
B14 C25 1.642(8)
B14 B15 1.684(10)
B14 B19 1.763(10)
B14 B20 1.950(11)
B14 H14X 1.1000
B15 C25 1.510(8)
B15 B20 1.797(10)
B15 B16 1.817(10)
B15 H15X 1.1000
B16 B20 1.644(11)
B16 B17 1.722(11)
B16 C26 1.762(8)
B16 H16X 1.1000
B17 B18 1.740(11)
B17 C26 1.813(8)
B17 H17X 1.1000
B18 C26 1.683(7)
B18 B19 1.866(12)
B18 H18X 1.1000
B19 C26 1.791(8)
B19 B20 1.906(10)
B19 H19X 1.1000
B20 C26 1.664(7)
B20 H20X 1.1000
C1 N1 1.386(7)
C1 C2 1.396(8)
C1 H1 0.9300
C2 C3 1.391(8)
C2 H2 0.9300
C3 C4 1.393(7)
C3 H3 0.9300
C4 C5 1.392(7)
C4 H4 0.9300
C5 N1 1.375(7)
C5 C6 1.403(8)
C6 C11 1.372(8)
C6 C7 1.413(8)
C7 C8 1.390(7)
C7 H7 0.9300
C8 C9 1.381(8)
C8 H8 0.9300
C9 C10 1.391(8)
C9 C23 1.534(8)
C10 C11 1.414(8)
C10 H10 0.9300
C11 Ir1 2.012(6)
C12 C13 1.395(8)
C12 N2 1.402(7)
C12 H12 0.9300
C13 C14 1.412(8)
C13 H13 0.9300
C14 C15 1.383(7)
C14 H14 0.9300
C15 C16 1.388(8)
C15 H15 0.9300
C16 N2 1.391(7)
C16 C17 1.463(8)
C17 C18 1.392(8)
C17 C22 1.404(8)
C18 C19 1.421(8)
C18 H18 0.9300
C19 C20 1.377(8)
C19 H19 0.9300
C20 C21 1.388(8)
C20 C25 1.562(8)
C21 C22 1.396(8)
C21 H21 0.9300
C22 Ir1 1.955(6)
C24 H24A 0.9600
C26 H26A 0.9600
C27 C28 1.537(8)
C27 H27A 0.9600
C27 H27B 0.9600
C27 H27C 0.9600
C28 O1 1.257(7)
C28 C29 1.372(8)
C29 C30 1.385(7)
C29 H29 0.9300
C30 O2 1.274(6)
C30 C31 1.521(8)
C31 H31A 0.9600
C31 H31B 0.9600
C31 H31C 0.9600
C32A Cl1 1.72(2)
C32A Cl2 1.75(3)
C32A Cl3 1.751(19)
C32A H32A 0.9800
C32B Cl2' 1.73(2)
C32B Cl1' 1.75(2)
C32B Cl3' 1.76(2)
C32B H32B 0.9800
Ir1 N2 2.002(5)
Ir1 N1 2.009(4)
Ir1 O2 2.104(4)
Ir1 O1 2.117(4)
O1W H1E 0.8500
O1W H1F 0.8500
O2W H2E 0.8500
O2W H2F 0.8500

loop_
_geom_torsion_atom_site_label_1
_geom_torsion_atom_site_label_2
_geom_torsion_atom_site_label_3
_geom_torsion_atom_site_label_4
_geom_torsion
B5 B1 B2 B8 -66.8(6)
C23 B1 B2 B8 -98.2(4)
B6 B1 B2 B8 -0.9(6)
B7 B1 B2 B8 37.9(5)
B5 B1 B2 C23 31.5(4)
B6 B1 B2 C23 97.4(5)
B7 B1 B2 C23 136.2(5)
B5 B1 B2 B3 0.6(6)
C23 B1 B2 B3 -30.9(4)
B6 B1 B2 B3 66.5(6)
B7 B1 B2 B3 105.3(5)
B5 B1 B2 B7 -104.7(6)
C23 B1 B2 B7 -136.2(5)
B6 B1 B2 B7 -38.8(5)
B8 B2 B3 C23 129.8(4)
B1 B2 B3 C23 30.9(4)
B7 B2 B3 C23 93.3(5)
B8 B2 B3 B4 96.1(5)
C23 B2 B3 B4 -33.6(4)
B1 B2 B3 B4 -2.8(6)
B7 B2 B3 B4 59.6(6)
B8 B2 B3 B10 35.2(5)
C23 B2 B3 B10 -94.6(5)
B1 B2 B3 B10 -63.7(6)
B7 B2 B3 B10 -1.3(7)
C23 B2 B3 B8 -129.8(4)
B1 B2 B3 B8 -98.9(5)
B7 B2 B3 B8 -36.5(5)
B10 B3 B4 C23 133.5(5)
B2 B3 B4 C23 33.8(4)
B8 B3 B4 C23 91.7(4)
C23 B3 B4 B10 -133.5(5)
B2 B3 B4 B10 -99.7(5)
B8 B3 B4 B10 -41.8(5)
C23 B3 B4 B5 -30.1(4)
B10 B3 B4 B5 103.4(5)
B2 B3 B4 B5 3.8(6)
B8 B3 B4 B5 61.6(6)
C23 B3 B4 B9 -91.2(4)
B10 B3 B4 B9 42.3(5)
B2 B3 B4 B9 -57.4(6)
B8 B3 B4 B9 0.4(6)
B6 B1 B5 C23 -135.8(5)
B7 B1 B5 C23 -99.7(5)
B2 B1 B5 C23 -34.1(4)
C23 B1 B5 B4 36.1(4)
B6 B1 B5 B4 -99.7(6)
B7 B1 B5 B4 -63.6(6)
B2 B1 B5 B4 2.0(7)
C23 B1 B5 B6 135.8(5)
B7 B1 B5 B6 36.0(5)
B2 B1 B5 B6 101.7(5)
C23 B1 B5 B9 107.2(5)
B6 B1 B5 B9 -28.6(5)
B7 B1 B5 B9 7.4(6)
B2 B1 B5 B9 73.1(6)
B10 B4 B5 C23 96.5(5)
B3 B4 B5 C23 32.6(4)
B9 B4 B5 C23 134.0(4)
C23 B4 B5 B1 -36.3(4)
B10 B4 B5 B1 60.2(7)
B3 B4 B5 B1 -3.7(7)
B9 B4 B5 B1 97.8(6)
C23 B4 B5 B6 -101.5(5)
B10 B4 B5 B6 -5.0(7)
B3 B4 B5 B6 -68.9(6)
B9 B4 B5 B6 32.6(5)
C23 B4 B5 B9 -134.0(4)
B10 B4 B5 B9 -37.6(5)
B3 B4 B5 B9 -101.5(5)
B5 B1 B6 B9 33.1(6)
C23 B1 B6 B9 -2.6(7)
B7 B1 B6 B9 -106.4(6)
B2 B1 B6 B9 -65.7(7)
B5 B1 B6 B7 139.5(5)
C23 B1 B6 B7 103.7(5)
B2 B1 B6 B7 40.7(5)
B5 B1 B6 C24 95.9(5)
C23 B1 B6 C24 60.2(5)
B7 B1 B6 C24 -43.6(4)
B2 B1 B6 C24 -2.9(6)
C23 B1 B6 B5 -35.7(4)
B7 B1 B6 B5 -139.5(5)
B2 B1 B6 B5 -98.8(5)
C23 B5 B6 B9 -104.4(5)
B1 B5 B6 B9 -145.5(6)
B4 B5 B6 B9 -37.5(5)
C23 B5 B6 B7 4.4(7)
B1 B5 B6 B7 -36.7(5)
B4 B5 B6 B7 71.3(6)
B9 B5 B6 B7 108.8(6)
C23 B5 B6 C24 -61.4(5)
B1 B5 B6 C24 -102.5(5)
B4 B5 B6 C24 5.5(6)
B9 B5 B6 C24 43.0(4)
C23 B5 B6 B1 41.1(4)
B4 B5 B6 B1 108.0(6)
B9 B5 B6 B1 145.5(6)
B9 B6 B7 B8 4.4(7)
C24 B6 B7 B8 34.1(4)
B1 B6 B7 B8 -98.6(5)
B5 B6 B7 B8 -63.6(6)
B9 B6 B7 B1 103.0(6)
C24 B6 B7 B1 132.7(4)
B5 B6 B7 B1 34.9(5)
B9 B6 B7 C24 -29.7(4)
B1 B6 B7 C24 -132.7(4)
B5 B6 B7 C24 -97.8(5)
B9 B6 B7 B2 64.1(7)
C24 B6 B7 B2 93.9(4)
B1 B6 B7 B2 -38.9(5)
B5 B6 B7 B2 -3.9(7)
B5 B1 B7 B6 -38.0(5)
C23 B1 B7 B6 -95.7(5)
B2 B1 B7 B6 -135.3(5)
B5 B1 B7 B8 60.4(6)
C23 B1 B7 B8 2.7(6)
B6 B1 B7 B8 98.4(5)
B2 B1 B7 B8 -36.9(4)
B5 B1 B7 C24 2.5(6)
C23 B1 B7 C24 -55.2(5)
B6 B1 B7 C24 40.5(4)
B2 B1 B7 C24 -94.8(4)
B5 B1 B7 B2 97.3(5)
C23 B1 B7 B2 39.6(4)
B6 B1 B7 B2 135.3(5)
B8 B2 B7 B6 -96.9(6)
C23 B2 B7 B6 2.3(6)
B1 B2 B7 B6 39.4(5)
B3 B2 B7 B6 -58.3(6)
C23 B2 B7 B8 99.2(5)
B1 B2 B7 B8 136.3(5)
B3 B2 B7 B8 38.6(5)
B8 B2 B7 B1 -136.3(5)
C23 B2 B7 B1 -37.1(4)
B3 B2 B7 B1 -97.7(5)
B8 B2 B7 C24 -36.3(4)
C23 B2 B7 C24 62.9(4)
B1 B2 B7 C24 100.1(5)
B3 B2 B7 C24 2.3(6)
C23 B2 B8 C24 -55.5(5)
B1 B2 B8 C24 4.6(6)
B3 B2 B8 C24 -97.8(5)
B7 B2 B8 C24 42.2(4)
C23 B2 B8 B7 -97.7(5)
B1 B2 B8 B7 -37.6(5)
B3 B2 B8 B7 -140.0(5)
C23 B2 B8 B10 9.5(6)
B1 B2 B8 B10 69.6(6)
B3 B2 B8 B10 -32.8(4)
B7 B2 B8 B10 107.2(5)
C23 B2 B8 B3 42.3(4)
B1 B2 B8 B3 102.4(5)
B7 B2 B8 B3 140.0(5)
B6 B7 B8 C24 -35.5(4)
B1 B7 B8 C24 -97.9(5)
B2 B7 B8 C24 -135.5(5)
B6 B7 B8 B2 100.1(5)
B1 B7 B8 B2 37.7(5)
C24 B7 B8 B2 135.5(5)
B6 B7 B8 B10 2.0(6)
B1 B7 B8 B10 -60.4(6)
C24 B7 B8 B10 37.5(4)
B2 B7 B8 B10 -98.1(5)
B6 B7 B8 B3 63.0(6)
B1 B7 B8 B3 0.7(7)
C24 B7 B8 B3 98.5(5)
B2 B7 B8 B3 -37.0(5)
C23 B3 B8 C24 63.7(5)
B4 B3 B8 C24 4.0(6)
B10 B3 B8 C24 -35.8(4)
B2 B3 B8 C24 105.5(5)
C23 B3 B8 B2 -41.8(4)
B4 B3 B8 B2 -101.5(5)
B10 B3 B8 B2 -141.3(5)
C23 B3 B8 B7 -3.6(6)
B4 B3 B8 B7 -63.3(6)
B10 B3 B8 B7 -103.1(6)
B2 B3 B8 B7 38.2(5)
C23 B3 B8 B10 99.5(5)
B4 B3 B8 B10 39.8(5)
B2 B3 B8 B10 141.3(5)
B7 B6 B9 C24 31.1(5)
B1 B6 B9 C24 98.5(5)
B5 B6 B9 C24 129.4(4)
B7 B6 B9 B5 -98.3(6)
C24 B6 B9 B5 -129.4(4)
B1 B6 B9 B5 -30.9(5)
B7 B6 B9 B10 -9.2(7)
C24 B6 B9 B10 -40.3(4)
B1 B6 B9 B10 58.2(7)
B5 B6 B9 B10 89.1(5)
B7 B6 B9 B4 -65.9(7)
C24 B6 B9 B4 -97.1(5)
B1 B6 B9 B4 1.4(7)
B5 B6 B9 B4 32.4(5)
C23 B5 B9 B6 97.8(5)
B1 B5 B9 B6 30.7(5)
B4 B5 B9 B6 141.4(5)
C23 B5 B9 C24 51.7(6)
B1 B5 B9 C24 -15.5(6)
B4 B5 B9 C24 95.3(5)
B6 B5 B9 C24 -46.1(4)
C23 B5 B9 B10 -11.3(6)
B1 B5 B9 B10 -78.4(5)
B4 B5 B9 B10 32.4(4)
B6 B5 B9 B10 -109.1(5)
C23 B5 B9 B4 -43.6(4)
B1 B5 B9 B4 -110.8(5)
B6 B5 B9 B4 -141.4(5)
C23 B4 B9 B6 0.3(6)
B10 B4 B9 B6 103.3(6)
B5 B4 B9 B6 -35.4(5)
B3 B4 B9 B6 61.1(7)
C23 B4 B9 C24 -65.5(5)
B10 B4 B9 C24 37.5(4)
B5 B4 B9 C24 -101.3(5)
B3 B4 B9 C24 -4.7(6)
C23 B4 B9 B5 35.7(4)
B10 B4 B9 B5 138.8(5)
B3 B4 B9 B5 96.6(5)
C23 B4 B9 B10 -103.0(5)
B5 B4 B9 B10 -138.8(5)
B3 B4 B9 B10 -42.2(5)
C23 B4 B10 B3 -40.5(4)
B5 B4 B10 B3 -96.4(5)
B9 B4 B10 B3 -132.9(5)
C23 B4 B10 C24 58.3(5)
B5 B4 B10 C24 2.4(6)
B3 B4 B10 C24 98.8(5)
B9 B4 B10 C24 -34.1(4)
C23 B4 B10 B9 92.3(4)
B5 B4 B10 B9 36.4(5)
B3 B4 B10 B9 132.9(5)
C23 B4 B10 B8 2.1(6)
B5 B4 B10 B8 -53.8(6)
B3 B4 B10 B8 42.7(5)
B9 B4 B10 B8 -90.2(5)
C23 B3 B10 B4 39.4(4)
B2 B3 B10 B4 100.4(5)
B8 B3 B10 B4 133.0(5)
C23 B3 B10 C24 -61.4(5)
B4 B3 B10 C24 -100.8(5)
B2 B3 B10 C24 -0.4(6)
B8 B3 B10 C24 32.2(4)
C23 B3 B10 B9 -5.6(6)
B4 B3 B10 B9 -45.0(5)
B2 B3 B10 B9 55.4(6)
B8 B3 B10 B9 88.0(5)
C23 B3 B10 B8 -93.6(4)
B4 B3 B10 B8 -133.0(5)
B2 B3 B10 B8 -32.6(5)
B6 B9 B10 B4 -96.9(6)
C24 B9 B10 B4 -137.9(5)
B5 B9 B10 B4 -33.1(4)
B6 B9 B10 B3 -54.0(7)
C24 B9 B10 B3 -95.0(5)
B5 B9 B10 B3 9.8(6)
B4 B9 B10 B3 42.9(5)
B6 B9 B10 C24 41.0(4)
B5 B9 B10 C24 104.8(4)
B4 B9 B10 C24 137.9(5)
B6 B9 B10 B8 9.0(6)
C24 B9 B10 B8 -32.0(3)
B5 B9 B10 B8 72.8(5)
B4 B9 B10 B8 105.9(5)
C24 B8 B10 B4 98.2(5)
B2 B8 B10 B4 -7.6(6)
B7 B8 B10 B4 59.9(6)
B3 B8 B10 B4 -42.1(5)
C24 B8 B10 B3 140.3(5)
B2 B8 B10 B3 34.5(5)
B7 B8 B10 B3 102.0(6)
B2 B8 B10 C24 -105.7(5)
B7 B8 B10 C24 -38.3(4)
B3 B8 B10 C24 -140.3(5)
C24 B8 B10 B9 31.8(3)
B2 B8 B10 B9 -73.9(5)
B7 B8 B10 B9 -6.4(6)
B3 B8 B10 B9 -108.4(5)
B15 B11 B12 C25 30.2(4)
B16 B11 B12 C25 97.5(5)
B17 B11 B12 C25 136.3(5)
C25 B11 B12 B18 -99.5(5)
B15 B11 B12 B18 -69.3(6)
B16 B11 B12 B18 -2.0(7)
B17 B11 B12 B18 36.7(5)
C25 B11 B12 B13 -31.9(4)
B15 B11 B12 B13 -1.7(6)
B16 B11 B12 B13 65.6(6)
B17 B11 B12 B13 104.4(6)
C25 B11 B12 B17 -136.3(5)
B15 B11 B12 B17 -106.1(6)
B16 B11 B12 B17 -38.8(5)
C25 B12 B13 B14 -31.7(4)
B11 B12 B13 B14 -0.1(6)
B18 B12 B13 B14 98.6(5)
B17 B12 B13 B14 63.8(6)
B11 B12 B13 C25 31.7(4)
B18 B12 B13 C25 130.3(4)
B17 B12 B13 C25 95.5(5)
C25 B12 B13 B19 -95.1(5)
B11 B12 B13 B19 -63.4(6)
B18 B12 B13 B19 35.2(5)
B17 B12 B13 B19 0.4(7)
C25 B12 B13 B18 -130.3(4)
B11 B12 B13 B18 -98.6(5)
B17 B12 B13 B18 -34.8(5)
B19 B13 B14 C25 132.6(5)
B12 B13 B14 C25 32.1(4)
B18 B13 B14 C25 89.6(4)
C25 B13 B14 B15 -30.3(4)
B19 B13 B14 B15 102.4(6)
B12 B13 B14 B15 1.9(7)
B18 B13 B14 B15 59.4(6)
C25 B13 B14 B19 -132.6(5)
B12 B13 B14 B19 -100.5(5)
B18 B13 B14 B19 -43.0(5)
C25 B13 B14 B20 -92.4(5)
B19 B13 B14 B20 40.2(5)
B12 B13 B14 B20 -60.3(6)
B18 B13 B14 B20 -2.8(6)
B13 B14 B15 C25 33.7(4)
B19 B14 B15 C25 98.0(5)
B20 B14 B15 C25 134.5(5)
C25 B14 B15 B11 -36.9(4)
B13 B14 B15 B11 -3.2(7)
B19 B14 B15 B11 61.1(7)
B20 B14 B15 B11 97.6(6)
C25 B14 B15 B20 -134.5(5)
B13 B14 B15 B20 -100.8(5)
B19 B14 B15 B20 -36.5(5)
C25 B14 B15 B16 -100.3(6)
B13 B14 B15 B16 -66.7(7)
B19 B14 B15 B16 -2.3(8)
B20 B14 B15 B16 34.1(5)
B16 B11 B15 C25 -136.7(5)
B12 B11 B15 C25 -33.2(4)
B17 B11 B15 C25 -99.6(5)
C25 B11 B15 B14 36.3(4)
B16 B11 B15 B14 -100.4(6)
B12 B11 B15 B14 3.1(7)
B17 B11 B15 B14 -63.3(7)
C25 B11 B15 B20 108.6(5)
B16 B11 B15 B20 -28.1(5)
B12 B11 B15 B20 75.4(6)
B17 B11 B15 B20 9.0(7)
C25 B11 B15 B16 136.7(5)
B12 B11 B15 B16 103.5(6)
B17 B11 B15 B16 37.1(5)
C25 B11 B16 B20 -2.3(7)
B15 B11 B16 B20 32.3(6)
B12 B11 B16 B20 -65.7(7)
B17 B11 B16 B20 -106.5(6)
C25 B11 B16 B17 104.1(5)
B15 B11 B16 B17 138.7(6)
B12 B11 B16 B17 40.8(5)
C25 B11 B16 C26 60.2(6)
B15 B11 B16 C26 94.8(5)
B12 B11 B16 C26 -3.1(7)
B17 B11 B16 C26 -43.9(5)
C25 B11 B16 B15 -34.6(4)
B12 B11 B16 B15 -98.0(6)
B17 B11 B16 B15 -138.7(6)
C25 B15 B16 B20 -105.8(6)
B14 B15 B16 B20 -40.0(6)
B11 B15 B16 B20 -145.9(6)
C25 B15 B16 B11 40.2(5)
B14 B15 B16 B11 105.9(7)
B20 B15 B16 B11 145.9(6)
C25 B15 B16 B17 2.0(7)
B14 B15 B16 B17 67.8(7)
B11 B15 B16 B17 -38.2(5)
B20 B15 B16 B17 107.7(6)
C25 B15 B16 C26 -63.5(6)
B14 B15 B16 C26 2.3(7)
B11 B15 B16 C26 -103.6(5)
B20 B15 B16 C26 42.3(4)
B20 B16 B17 B18 5.8(7)
B11 B16 B17 B18 -97.2(5)
C26 B16 B17 B18 35.2(4)
B15 B16 B17 B18 -61.4(6)
B20 B16 B17 B11 103.0(6)
C26 B16 B17 B11 132.4(5)
B15 B16 B17 B11 35.8(5)
B20 B16 B17 C26 -29.4(5)
B11 B16 B17 C26 -132.4(5)
B15 B16 B17 C26 -96.5(5)
B20 B16 B17 B12 66.1(7)
B11 B16 B17 B12 -36.9(5)
C26 B16 B17 B12 95.5(5)
B15 B16 B17 B12 -1.1(7)
C25 B11 B17 B16 -96.2(6)
B15 B11 B17 B16 -39.5(6)
B12 B11 B17 B16 -136.0(6)
C25 B11 B17 B18 3.0(7)
B15 B11 B17 B18 59.8(7)
B16 B11 B17 B18 99.3(6)
B12 B11 B17 B18 -36.7(5)
C25 B11 B17 C26 -55.3(6)
B15 B11 B17 C26 1.5(7)
B16 B11 B17 C26 41.0(4)
B12 B11 B17 C26 -95.0(5)
C25 B11 B17 B12 39.7(5)
B15 B11 B17 B12 96.5(6)
B16 B11 B17 B12 136.0(6)
C25 B12 B17 B16 0.0(6)
B11 B12 B17 B16 37.5(5)
B18 B12 B17 B16 -99.5(6)
B13 B12 B17 B16 -62.0(6)
C25 B12 B17 B18 99.5(5)
B11 B12 B17 B18 137.0(6)
B13 B12 B17 B18 37.5(5)
C25 B12 B17 B11 -37.5(4)
B18 B12 B17 B11 -137.0(6)
B13 B12 B17 B11 -99.5(6)
C25 B12 B17 C26 61.2(5)
B11 B12 B17 C26 98.8(5)
B18 B12 B17 C26 -38.2(4)
B13 B12 B17 C26 -0.7(6)
B16 B17 B18 C26 -36.6(4)
B11 B17 B18 C26 -97.2(5)
B12 B17 B18 C26 -133.4(5)
B16 B17 B18 B12 96.7(5)
B11 B17 B18 B12 36.2(5)
C26 B17 B18 B12 133.4(5)
B16 B17 B18 B19 -0.1(7)
B11 B17 B18 B19 -60.7(6)
C26 B17 B18 B19 36.5(4)
B12 B17 B18 B19 -96.8(6)
B16 B17 B18 B13 60.4(6)
B11 B17 B18 B13 -0.1(7)
C26 B17 B18 B13 97.1(5)
B12 B17 B18 B13 -36.3(5)
C25 B12 B18 C26 -53.9(6)
B11 B12 B18 C26 6.8(7)
B13 B12 B18 C26 -96.6(5)
B17 B12 B18 C26 44.5(5)
C25 B12 B18 B17 -98.3(5)
B11 B12 B18 B17 -37.6(5)
B13 B12 B18 B17 -141.0(6)
C25 B12 B18 B19 9.9(6)
B11 B12 B18 B19 70.6(6)
B13 B12 B18 B19 -32.8(5)
B17 B12 B18 B19 108.2(6)
C25 B12 B18 B13 42.7(4)
B11 B12 B18 B13 103.4(6)
B17 B12 B18 B13 141.0(6)
B14 B13 B18 C26 8.1(6)
C25 B13 B18 C26 65.3(5)
B19 B13 B18 C26 -34.9(4)
B12 B13 B18 C26 105.7(5)
B14 B13 B18 B17 -59.8(7)
C25 B13 B18 B17 -2.6(6)
B19 B13 B18 B17 -102.8(6)
B12 B13 B18 B17 37.8(5)
B14 B13 B18 B12 -97.6(5)
C25 B13 B18 B12 -40.4(4)
B19 B13 B18 B12 -140.6(5)
B14 B13 B18 B19 43.0(5)
C25 B13 B18 B19 100.2(5)
B12 B13 B18 B19 140.6(5)
C25 B13 B19 B14 38.9(4)
B12 B13 B19 B14 98.1(6)
B18 B13 B19 B14 131.1(6)
B14 B13 B19 C26 -98.0(5)
C25 B13 B19 C26 -59.2(5)
B12 B13 B19 C26 0.1(6)
B18 B13 B19 C26 33.0(4)
B14 B13 B19 B18 -131.1(6)
C25 B13 B19 B18 -92.2(4)
B12 B13 B19 B18 -32.9(5)
B14 B13 B19 B20 -41.5(5)
C25 B13 B19 B20 -2.6(6)
B12 B13 B19 B20 56.7(6)
B18 B13 B19 B20 89.6(6)
C25 B14 B19 B13 -43.3(5)
B15 B14 B19 B13 -100.5(6)
B20 B14 B19 B13 -135.8(6)
C25 B14 B19 C26 58.5(6)
B15 B14 B19 C26 1.4(7)
B13 B14 B19 C26 101.9(5)
B20 B14 B19 C26 -33.9(4)
C25 B14 B19 B18 1.4(6)
B15 B14 B19 B18 -55.8(7)
B13 B14 B19 B18 44.7(5)
B20 B14 B19 B18 -91.1(5)
C25 B14 B19 B20 92.5(5)
B15 B14 B19 B20 35.3(6)
B13 B14 B19 B20 135.8(6)
C26 B18 B19 B13 140.7(5)
B17 B18 B19 B13 102.7(6)
B12 B18 B19 B13 34.9(5)
C26 B18 B19 B14 98.7(5)
B17 B18 B19 B14 60.7(7)
B12 B18 B19 B14 -7.1(7)
B13 B18 B19 B14 -42.0(5)
B17 B18 B19 C26 -37.9(4)
B12 B18 B19 C26 -105.8(5)
B13 B18 B19 C26 -140.7(5)
C26 B18 B19 B20 33.5(3)
B17 B18 B19 B20 -4.4(6)
B12 B18 B19 B20 -72.3(5)
B13 B18 B19 B20 -107.2(5)
B11 B16 B20 C26 99.4(6)
B17 B16 B20 C26 30.8(5)
B15 B16 B20 C26 129.9(5)
B11 B16 B20 B15 -30.5(5)
B17 B16 B20 B15 -99.1(6)
C26 B16 B20 B15 -129.9(5)
B11 B16 B20 B19 59.6(7)
B17 B16 B20 B19 -9.0(7)
C26 B16 B20 B19 -39.8(4)
B15 B16 B20 B19 90.1(6)
B11 B16 B20 B14 2.2(7)
B17 B16 B20 B14 -66.4(6)
C26 B16 B20 B14 -97.2(5)
B15 B16 B20 B14 32.7(5)
C25 B15 B20 B16 96.5(6)
B14 B15 B20 B16 139.6(6)
B11 B15 B20 B16 29.6(5)
C25 B15 B20 C26 49.6(7)
B14 B15 B20 C26 92.6(5)
B11 B15 B20 C26 -17.3(7)
B16 B15 B20 C26 -47.0(5)
C25 B15 B20 B19 -11.4(7)
B14 B15 B20 B19 31.7(5)
B11 B15 B20 B19 -78.3(6)
B16 B15 B20 B19 -107.9(6)
C25 B15 B20 B14 -43.1(5)
B11 B15 B20 B14 -110.0(6)
B16 B15 B20 B14 -139.6(6)
B13 B19 B20 B16 -57.2(7)
B14 B19 B20 B16 -96.1(6)
C26 B19 B20 B16 42.0(4)
B18 B19 B20 B16 7.8(6)
B13 B19 B20 C26 -99.1(5)
B14 B19 B20 C26 -138.1(5)
B18 B19 B20 C26 -34.2(3)
B13 B19 B20 B15 7.8(7)
B14 B19 B20 B15 -31.1(5)
C26 B19 B20 B15 106.9(5)
B18 B19 B20 B15 72.7(5)
B13 B19 B20 B14 38.9(5)
C26 B19 B20 B14 138.1(5)
B18 B19 B20 B14 103.9(5)
C25 B14 B20 B16 -1.2(6)
B15 B14 B20 B16 -37.2(5)
B13 B14 B20 B16 63.4(6)
B19 B14 B20 B16 103.2(6)
C25 B14 B20 C26 -68.0(5)
B15 B14 B20 C26 -103.9(6)
B13 B14 B20 C26 -3.4(6)
B19 B14 B20 C26 36.4(4)
C25 B14 B20 B15 35.9(4)
B13 B14 B20 B15 100.6(6)
B19 B14 B20 B15 140.3(6)
C25 B14 B20 B19 -104.4(5)
B15 B14 B20 B19 -140.3(6)
B13 B14 B20 B19 -39.8(5)
N1 C1 C2 C3 -0.7(9)
C1 C2 C3 C4 0.4(9)
C2 C3 C4 C5 -0.3(8)
C3 C4 C5 N1 0.6(9)
C3 C4 C5 C6 -174.8(6)
N1 C5 C6 C11 -6.1(8)
C4 C5 C6 C11 169.6(6)
N1 C5 C6 C7 176.3(5)
C4 C5 C6 C7 -8.0(10)
C11 C6 C7 C8 1.4(9)
C5 C6 C7 C8 179.0(5)
C6 C7 C8 C9 -0.2(9)
C7 C8 C9 C10 -0.5(9)
C7 C8 C9 C23 -178.7(5)
C8 C9 C10 C11 0.1(9)
C23 C9 C10 C11 178.4(5)
C5 C6 C11 C10 -179.5(5)
C7 C6 C11 C10 -1.9(9)
C5 C6 C11 Ir1 7.9(7)
C7 C6 C11 Ir1 -174.5(4)
C9 C10 C11 C6 1.1(9)
C9 C10 C11 Ir1 172.5(4)
N2 C12 C13 C14 -3.0(9)
C12 C13 C14 C15 1.6(9)
C13 C14 C15 C16 0.3(9)
C14 C15 C16 N2 -0.8(9)
C14 C15 C16 C17 -178.8(6)
C15 C16 C17 C18 -8.4(10)
N2 C16 C17 C18 173.5(5)
C15 C16 C17 C22 175.5(6)
N2 C16 C17 C22 -2.6(8)
C22 C17 C18 C19 2.1(9)
C16 C17 C18 C19 -173.9(6)
C17 C18 C19 C20 -3.5(9)
C18 C19 C20 C21 2.7(9)
C18 C19 C20 C25 -178.0(5)
C19 C20 C21 C22 -0.7(9)
C25 C20 C21 C22 -179.9(5)
C20 C21 C22 C17 -0.7(9)
C20 C21 C22 Ir1 176.0(4)
C18 C17 C22 C21 -0.1(9)
C16 C17 C22 C21 176.1(5)
C18 C17 C22 Ir1 -177.1(4)
C16 C17 C22 Ir1 -0.9(7)
C8 C9 C23 B5 -54.6(7)
C10 C9 C23 B5 127.2(5)
C8 C9 C23 B1 -126.6(5)
C10 C9 C23 B1 55.1(7)
C8 C9 C23 B4 18.9(7)
C10 C9 C23 B4 -159.3(5)
C8 C9 C23 B3 89.5(6)
C10 C9 C23 B3 -88.7(6)
C8 C9 C23 B2 162.2(5)
C10 C9 C23 B2 -16.0(7)
B1 B5 C23 C9 -108.5(5)
B4 B5 C23 C9 108.4(5)
B6 B5 C23 C9 -148.1(4)
B9 B5 C23 C9 153.8(4)
B4 B5 C23 B1 -143.1(5)
B6 B5 C23 B1 -39.6(5)
B9 B5 C23 B1 -97.7(5)
B1 B5 C23 B4 143.1(5)
B6 B5 C23 B4 103.5(6)
B9 B5 C23 B4 45.4(4)
B1 B5 C23 B3 106.8(4)
B4 B5 C23 B3 -36.3(4)
B6 B5 C23 B3 67.2(6)
B9 B5 C23 B3 9.1(6)
B1 B5 C23 B2 36.6(5)
B4 B5 C23 B2 -106.5(4)
B6 B5 C23 B2 -3.0(6)
B9 B5 C23 B2 -61.1(5)
B5 B1 C23 C9 108.9(5)
B6 B1 C23 C9 148.9(4)
B7 B1 C23 C9 -150.0(4)
B2 B1 C23 C9 -109.5(4)
B6 B1 C23 B5 40.0(5)
B7 B1 C23 B5 101.1(6)
B2 B1 C23 B5 141.6(5)
B5 B1 C23 B4 -37.0(5)
B6 B1 C23 B4 3.0(6)
B7 B1 C23 B4 64.1(5)
B2 B1 C23 B4 104.6(4)
B5 B1 C23 B3 -106.7(4)
B6 B1 C23 B3 -66.8(5)
B7 B1 C23 B3 -5.6(6)
B2 B1 C23 B3 34.9(4)
B5 B1 C23 B2 -141.6(5)
B6 B1 C23 B2 -101.6(5)
B7 B1 C23 B2 -40.5(4)
B10 B4 C23 C9 149.1(4)
B5 B4 C23 C9 -109.6(5)
B3 B4 C23 C9 107.7(4)
B9 B4 C23 C9 -148.1(4)
B10 B4 C23 B5 -101.3(5)
B3 B4 C23 B5 -142.7(5)
B9 B4 C23 B5 -38.5(4)
B10 B4 C23 B1 -64.8(5)
B5 B4 C23 B1 36.5(5)
B3 B4 C23 B1 -106.2(4)
B9 B4 C23 B1 -2.1(5)
B10 B4 C23 B3 41.4(4)
B5 B4 C23 B3 142.7(5)
B9 B4 C23 B3 104.2(5)
B10 B4 C23 B2 4.2(5)
B5 B4 C23 B2 105.5(4)
B3 B4 C23 B2 -37.2(4)
B9 B4 C23 B2 66.9(5)
B4 B3 C23 C9 -108.0(4)
B10 B3 C23 C9 -147.0(4)
B2 B3 C23 C9 110.3(4)
B8 B3 C23 C9 150.1(4)
B4 B3 C23 B5 37.1(4)
B10 B3 C23 B5 -1.9(6)
B2 B3 C23 B5 -104.7(4)
B8 B3 C23 B5 -64.9(5)
B4 B3 C23 B1 107.4(4)
B10 B3 C23 B1 68.4(5)
B2 B3 C23 B1 -34.3(4)
B8 B3 C23 B1 5.5(5)
B10 B3 C23 B4 -39.0(4)
B2 B3 C23 B4 -141.8(4)
B8 B3 C23 B4 -101.9(5)
B4 B3 C23 B2 141.8(4)
B10 B3 C23 B2 102.8(5)
B8 B3 C23 B2 39.8(4)
B8 B2 C23 C9 -153.4(4)
B1 B2 C23 C9 107.8(5)
B3 B2 C23 C9 -107.6(5)
B7 B2 C23 C9 145.3(4)
B8 B2 C23 B5 61.9(5)
B1 B2 C23 B5 -37.0(5)
B3 B2 C23 B5 107.6(4)
B7 B2 C23 B5 0.5(5)
B8 B2 C23 B1 98.9(5)
B3 B2 C23 B1 144.6(5)
B7 B2 C23 B1 37.5(4)
B8 B2 C23 B4 -9.0(5)
B1 B2 C23 B4 -107.9(4)
B3 B2 C23 B4 36.8(4)
B7 B2 C23 B4 -70.4(5)
B8 B2 C23 B3 -45.8(4)
B1 B2 C23 B3 -144.6(5)
B7 B2 C23 B3 -107.1(5)
B6 B9 C24 B8 -94.9(4)
B5 B9 C24 B8 -49.2(5)
B10 B9 C24 B8 41.7(4)
B4 B9 C24 B8 8.0(5)
B5 B9 C24 B6 45.8(4)
B10 B9 C24 B6 136.6(5)
B4 B9 C24 B6 102.9(5)
B6 B9 C24 B7 -28.5(4)
B5 B9 C24 B7 17.3(5)
B10 B9 C24 B7 108.2(4)
B4 B9 C24 B7 74.5(5)
B6 B9 C24 B10 -136.6(5)
B5 B9 C24 B10 -90.9(5)
B4 B9 C24 B10 -33.7(4)
B2 B8 C24 B9 56.2(6)
B7 B8 C24 B9 98.4(4)
B10 B8 C24 B9 -41.6(4)
B3 B8 C24 B9 -8.0(6)
B2 B8 C24 B6 -6.4(5)
B7 B8 C24 B6 35.8(4)
B10 B8 C24 B6 -104.3(4)
B3 B8 C24 B6 -70.6(5)
B2 B8 C24 B7 -42.2(4)
B10 B8 C24 B7 -140.1(4)
B3 B8 C24 B7 -106.4(5)
B2 B8 C24 B10 97.8(5)
B7 B8 C24 B10 140.1(4)
B3 B8 C24 B10 33.7(4)
B7 B6 C24 B9 -148.0(5)
B1 B6 C24 B9 -105.3(5)
B5 B6 C24 B9 -45.5(4)
B9 B6 C24 B8 111.0(4)
B7 B6 C24 B8 -37.1(4)
B1 B6 C24 B8 5.7(5)
B5 B6 C24 B8 65.5(5)
B9 B6 C24 B7 148.0(5)
B1 B6 C24 B7 42.8(4)
B5 B6 C24 B7 102.5(5)
B9 B6 C24 B10 41.5(4)
B7 B6 C24 B10 -106.5(4)
B1 B6 C24 B10 -63.7(5)
B5 B6 C24 B10 -4.0(5)
B6 B7 C24 B9 28.5(4)
B8 B7 C24 B9 -110.4(4)
B1 B7 C24 B9 -12.7(5)
B2 B7 C24 B9 -73.4(5)
B6 B7 C24 B8 138.9(5)
B1 B7 C24 B8 97.7(5)
B2 B7 C24 B8 37.0(4)
B8 B7 C24 B6 -138.9(5)
B1 B7 C24 B6 -41.2(4)
B2 B7 C24 B6 -101.9(5)
B6 B7 C24 B10 99.3(4)
B8 B7 C24 B10 -39.7(4)
B1 B7 C24 B10 58.1(5)
B2 B7 C24 B10 -2.6(5)
B4 B10 C24 B9 39.5(4)
B3 B10 C24 B9 103.3(5)
B8 B10 C24 B9 139.2(4)
B4 B10 C24 B8 -99.7(5)
B3 B10 C24 B8 -35.9(5)
B9 B10 C24 B8 -139.2(4)
B4 B10 C24 B6 1.2(5)
B3 B10 C24 B6 64.9(5)
B9 B10 C24 B6 -38.3(4)
B8 B10 C24 B6 100.8(4)
B4 B10 C24 B7 -61.8(5)
B3 B10 C24 B7 2.0(6)
B9 B10 C24 B7 -101.3(4)
B8 B10 C24 B7 37.9(4)
B14 B15 C25 C20 109.0(5)
B11 B15 C25 C20 -108.9(5)
B20 B15 C25 C20 155.1(4)
B16 B15 C25 C20 -146.9(4)
B11 B15 C25 B14 142.0(5)
B20 B15 C25 B14 46.1(5)
B16 B15 C25 B14 104.1(5)
B14 B15 C25 B11 -142.0(5)
B20 B15 C25 B11 -96.0(6)
B16 B15 C25 B11 -38.0(5)
B14 B15 C25 B12 -106.1(4)
B11 B15 C25 B12 35.9(5)
B20 B15 C25 B12 -60.1(6)
B16 B15 C25 B12 -2.1(6)
B14 B15 C25 B13 -34.8(5)
B11 B15 C25 B13 107.3(4)
B20 B15 C25 B13 11.3(7)
B16 B15 C25 B13 69.3(6)
C19 C20 C25 B15 121.6(6)
C21 C20 C25 B15 -59.1(7)
C19 C20 C25 B14 -163.5(5)
C21 C20 C25 B14 15.7(8)
C19 C20 C25 B11 47.4(7)
C21 C20 C25 B11 -133.3(5)
C19 C20 C25 B12 -22.5(7)
C21 C20 C25 B12 156.7(5)
C19 C20 C25 B13 -94.6(6)
C21 C20 C25 B13 84.7(7)
B13 B14 C25 B15 -143.7(5)
B19 B14 C25 B15 -101.5(6)
B20 B14 C25 B15 -38.3(4)
B15 B14 C25 C20 -111.3(5)
B13 B14 C25 C20 104.9(5)
B19 B14 C25 C20 147.1(4)
B20 B14 C25 C20 -149.7(4)
B15 B14 C25 B11 38.1(5)
B13 B14 C25 B11 -105.6(5)
B19 B14 C25 B11 -63.4(6)
B20 B14 C25 B11 -0.2(5)
B15 B14 C25 B12 106.8(4)
B13 B14 C25 B12 -36.9(5)
B19 B14 C25 B12 5.3(6)
B20 B14 C25 B12 68.5(5)
B15 B14 C25 B13 143.7(5)
B19 B14 C25 B13 42.2(5)
B20 B14 C25 B13 105.4(5)
B16 B11 C25 B15 39.8(5)
B12 B11 C25 B15 142.5(5)
B17 B11 C25 B15 101.6(6)
B15 B11 C25 C20 111.1(5)
B16 B11 C25 C20 150.9(4)
B12 B11 C25 C20 -106.4(5)
B17 B11 C25 C20 -147.3(4)
B15 B11 C25 B14 -38.3(5)
B16 B11 C25 B14 1.5(6)
B12 B11 C25 B14 104.2(4)
B17 B11 C25 B14 63.2(6)
B15 B11 C25 B12 -142.5(5)
B16 B11 C25 B12 -102.7(6)
B17 B11 C25 B12 -40.9(5)
B15 B11 C25 B13 -106.9(4)
B16 B11 C25 B13 -67.1(6)
B12 B11 C25 B13 35.6(5)
B17 B11 C25 B13 -5.3(6)
B11 B12 C25 B15 -36.9(5)
B18 B12 C25 B15 61.6(5)
B13 B12 C25 B15 107.3(4)
B17 B12 C25 B15 1.4(6)
B11 B12 C25 C20 109.1(5)
B18 B12 C25 C20 -152.5(4)
B13 B12 C25 C20 -106.8(5)
B17 B12 C25 C20 147.3(4)
B11 B12 C25 B14 -108.4(5)
B18 B12 C25 B14 -9.9(6)
B13 B12 C25 B14 35.7(5)
B17 B12 C25 B14 -70.1(5)
B18 B12 C25 B11 98.4(5)
B13 B12 C25 B11 144.1(5)
B17 B12 C25 B11 38.3(4)
B11 B12 C25 B13 -144.1(5)
B18 B12 C25 B13 -45.7(4)
B17 B12 C25 B13 -105.9(5)
B14 B13 C25 B15 36.1(5)
B19 B13 C25 B15 -5.1(6)
B12 B13 C25 B15 -106.2(4)
B18 B13 C25 B15 -66.9(5)
B14 B13 C25 C20 -109.3(5)
B19 B13 C25 C20 -150.5(4)
B12 B13 C25 C20 108.4(5)
B18 B13 C25 C20 147.7(4)
B19 B13 C25 B14 -41.2(5)
B12 B13 C25 B14 -142.3(5)
B18 B13 C25 B14 -103.0(5)
B14 B13 C25 B11 107.7(5)
B19 B13 C25 B11 66.5(5)
B12 B13 C25 B11 -34.7(5)
B18 B13 C25 B11 4.7(5)
B14 B13 C25 B12 142.3(5)
B19 B13 C25 B12 101.1(5)
B18 B13 C25 B12 39.3(4)
B16 B20 C26 B18 -92.4(5)
B15 B20 C26 B18 -45.8(6)
B19 B20 C26 B18 43.4(5)
B14 B20 C26 B18 9.5(6)
B15 B20 C26 B16 46.6(5)
B19 B20 C26 B16 135.8(5)
B14 B20 C26 B16 101.8(5)
B16 B20 C26 B19 -135.8(5)
B15 B20 C26 B19 -89.2(5)
B14 B20 C26 B19 -34.0(4)
B16 B20 C26 B17 -28.0(5)
B15 B20 C26 B17 18.6(6)
B19 B20 C26 B17 107.8(4)
B14 B20 C26 B17 73.9(5)
B17 B18 C26 B20 96.6(5)
B12 B18 C26 B20 52.1(7)
B19 B18 C26 B20 -44.3(5)
B13 B18 C26 B20 -11.5(6)
B17 B18 C26 B16 35.8(4)
B12 B18 C26 B16 -8.6(6)
B19 B18 C26 B16 -105.1(4)
B13 B18 C26 B16 -72.2(5)
B17 B18 C26 B19 140.9(5)
B12 B18 C26 B19 96.4(6)
B13 B18 C26 B19 32.8(4)
B12 B18 C26 B17 -44.5(5)
B19 B18 C26 B17 -140.9(5)
B13 B18 C26 B17 -108.1(5)
B11 B16 C26 B20 -104.2(6)
B17 B16 C26 B20 -148.1(5)
B15 B16 C26 B20 -44.4(5)
B20 B16 C26 B18 111.4(5)
B11 B16 C26 B18 7.2(6)
B17 B16 C26 B18 -36.7(5)
B15 B16 C26 B18 67.0(5)
B20 B16 C26 B19 43.0(5)
B11 B16 C26 B19 -61.2(6)
B17 B16 C26 B19 -105.2(4)
B15 B16 C26 B19 -1.4(6)
B20 B16 C26 B17 148.1(5)
B11 B16 C26 B17 43.9(5)
B15 B16 C26 B17 103.7(6)
B13 B19 C26 B20 100.3(5)
B14 B19 C26 B20 38.7(5)
B18 B19 C26 B20 137.1(4)
B13 B19 C26 B18 -36.8(4)
B14 B19 C26 B18 -98.3(5)
B20 B19 C26 B18 -137.1(4)
B13 B19 C26 B16 61.7(5)
B14 B19 C26 B16 0.1(6)
B18 B19 C26 B16 98.5(4)
B20 B19 C26 B16 -38.6(4)
B13 B19 C26 B17 -0.6(6)
B14 B19 C26 B17 -62.1(6)
B18 B19 C26 B17 36.2(4)
B20 B19 C26 B17 -100.9(4)
B16 B17 C26 B20 27.9(5)
B18 B17 C26 B20 -110.3(4)
B11 B17 C26 B20 -12.5(6)
B12 B17 C26 B20 -71.1(5)
B16 B17 C26 B18 138.1(5)
B11 B17 C26 B18 97.8(5)
B12 B17 C26 B18 39.1(4)
B18 B17 C26 B16 -138.1(5)
B11 B17 C26 B16 -40.3(4)
B12 B17 C26 B16 -99.0(5)
B16 B17 C26 B19 99.8(4)
B18 B17 C26 B19 -38.3(4)
B11 B17 C26 B19 59.4(5)
B12 B17 C26 B19 0.8(5)
O1 C28 C29 C30 -12.6(12)
C27 C28 C29 C30 176.0(5)
C28 C29 C30 O2 11.7(9)
C28 C29 C30 C31 -177.7(5)
C21 C22 Ir1 N2 -174.1(5)
C17 C22 Ir1 N2 2.8(4)
C21 C22 Ir1 N1 10.9(5)
C17 C22 Ir1 N1 -172.3(4)
C21 C22 Ir1 C11 90.3(5)
C17 C22 Ir1 C11 -92.9(5)
C21 C22 Ir1 O2 -84.9(5)
C17 C22 Ir1 O2 91.9(4)
C21 C22 Ir1 O1 156.2(12)
C17 C22 Ir1 O1 -27.0(17)
C6 C11 Ir1 C22 -99.6(4)
C10 C11 Ir1 C22 88.4(5)
C6 C11 Ir1 N2 -179.9(4)
C10 C11 Ir1 N2 8.0(5)
C6 C11 Ir1 N1 -5.2(4)
C10 C11 Ir1 N1 -177.3(5)
C6 C11 Ir1 O2 -10(2)
C10 C11 Ir1 O2 178(19)
C6 C11 Ir1 O1 87.9(4)
C10 C11 Ir1 O1 -84.1(5)
C4 C5 N1 C1 -0.9(8)
C6 C5 N1 C1 175.2(5)
C4 C5 N1 Ir1 -174.9(4)
C6 C5 N1 Ir1 1.3(7)
C2 C1 N1 C5 1.0(8)
C2 C1 N1 Ir1 174.6(4)
C22 Ir1 N1 C5 87.7(4)
N2 Ir1 N1 C5 46.9(16)
C11 Ir1 N1 C5 2.2(4)
O2 Ir1 N1 C5 -178.2(4)
O1 Ir1 N1 C5 -87.6(4)
C22 Ir1 N1 C1 -86.0(5)
N2 Ir1 N1 C1 -126.8(13)
C11 Ir1 N1 C1 -171.6(5)
O2 Ir1 N1 C1 8.0(4)
O1 Ir1 N1 C1 98.7(4)
C15 C16 N2 C12 -0.5(8)
C17 C16 N2 C12 177.8(5)
C15 C16 N2 Ir1 -173.4(4)
C17 C16 N2 Ir1 5.0(6)
C13 C12 N2 C16 2.5(8)
C13 C12 N2 Ir1 175.0(4)
C22 Ir1 N2 C16 -4.5(4)
N1 Ir1 N2 C16 36.8(16)
C11 Ir1 N2 C16 80.9(4)
O2 Ir1 N2 C16 -98.3(4)
O1 Ir1 N2 C16 171.4(4)
C22 Ir1 N2 C12 -177.2(5)
N1 Ir1 N2 C12 -135.8(13)
C11 Ir1 N2 C12 -91.7(5)
O2 Ir1 N2 C12 89.1(4)
O1 Ir1 N2 C12 -1.2(4)
C29 C28 O1 Ir1 0.5(11)
C27 C28 O1 Ir1 171.5(4)
C22 Ir1 O1 C28 127.2(14)
N2 Ir1 O1 C28 97.9(4)
N1 Ir1 O1 C28 -87.4(4)
C11 Ir1 O1 C28 -167.2(5)
O2 Ir1 O1 C28 8.1(4)
C29 C30 O2 Ir1 0.0(8)
C31 C30 O2 Ir1 -171.1(3)
C22 Ir1 O2 C30 178.6(4)
N2 Ir1 O2 C30 -100.7(4)
N1 Ir1 O2 C30 84.6(4)
C11 Ir1 O2 C30 89(2)
O1 Ir1 O2 C30 -8.6(4)
